data_7245122
loop_
_publ_author_name
'Zaib, Sumera'
'Ibrar, Aliya'
'Ramay, Marriyam'
'Zahra, Shabab'
'H\"okelek, Tuncer'
'Simpson, Jim'
'McAdam, Christopher John John'
'Awwad, Nasser S.'
'Ibrahium, Hala A.'
'Frontera, Antonio'
'Khan, Imtiaz'

_publ_section_title
;
 Centroid&#x2026;centroid and hydrogen bond interactions as robust
 supramolecular units for crystal engineering: X-ray crystallographic,
 computational and urease inhibitory investigations of
 1,2,4-triazolo[3,4-a]phthalazines
;
_journal_name_full CrystEngComm
_journal_paper_doi 10.1039/D2CE00351A
_journal_year 2022
_chemical_formula_moiety 'C9 H5 Cl N4'
_chemical_formula_sum 'C9 H5 Cl N4'
_chemical_formula_weight 204.62
_chemical_name_systematic 6-chloro-[1,2,4]triazolo[3,4-a]phthalazine
_space_group_crystal_system monoclinic
_space_group_IT_number 14
_space_group_name_Hall '-P 2ybc'
_space_group_name_H-M_alt 'P 1 21/c 1'
_atom_sites_solution_hydrogens geom
_audit_creation_method SHELXL-2019/2
_audit_update_record
;
2022-04-28 deposited with the CCDC.	2022-06-29 downloaded from the CCDC.
;
_cell_angle_alpha 90
_cell_angle_beta 96.420(4)
_cell_angle_gamma 90
_cell_formula_units_Z 8
_cell_length_a 8.7825(4)
_cell_length_b 16.4044(7)
_cell_length_c 11.3954(4)
_cell_measurement_reflns_used 3160
_cell_measurement_temperature 101(1)
_cell_measurement_theta_max 72.4540
_cell_measurement_theta_min 5.0200
_cell_volume 1631.46(12)
_computing_cell_refinement 'CrysAlisPro (Rigaku OD, 2018)'
_computing_data_collection 'CrysAlisPro (Rigaku OD, 2018)'
_computing_data_reduction 'CrysAlisPro (Rigaku OD, 2018)'
_computing_molecular_graphics 'Mercury (Macrae <i>et al.</i>, 2008)'
_computing_publication_material
;
SHELXL-2019/2 (Sheldrick, 2015b), enCIFer (Allen <i>et al.</i>, 2004), 
PLATON (Spek, 2009),  PublCIF (Westrip 2010), WINGX (Farrugia 2012)
;
_computing_structure_refinement 'SHELXL-2019/2 (Sheldrick, 2019)'
_computing_structure_solution 'SHELXT (Sheldrick, 2015a)'
_diffrn_ambient_temperature 101(1)
_diffrn_detector_area_resol_mean 5.1725
_diffrn_measured_fraction_theta_full 0.999
_diffrn_measured_fraction_theta_max 0.967
_diffrn_measurement_device_type 'SuperNova, Dual, Cu at home/near, Atlas'
_diffrn_measurement_method '\w scans'
_diffrn_radiation_type CuK\a
_diffrn_radiation_wavelength 1.54184
_diffrn_reflns_av_R_equivalents 0.0314
_diffrn_reflns_av_unetI/netI 0.0396
_diffrn_reflns_Laue_measured_fraction_full 0.999
_diffrn_reflns_Laue_measured_fraction_max 0.967
_diffrn_reflns_limit_h_max 10
_diffrn_reflns_limit_h_min -10
_diffrn_reflns_limit_k_max 20
_diffrn_reflns_limit_k_min -19
_diffrn_reflns_limit_l_max 9
_diffrn_reflns_limit_l_min -13
_diffrn_reflns_number 6440
_diffrn_reflns_point_group_measured_fraction_full 0.999
_diffrn_reflns_point_group_measured_fraction_max 0.967
_diffrn_reflns_theta_full 67.684
_diffrn_reflns_theta_max 72.885
_diffrn_reflns_theta_min 4.745
_diffrn_source 'micro-focus sealed X-ray tube'
_exptl_absorpt_coefficient_mu 3.798
_exptl_absorpt_correction_T_max 1.00000
_exptl_absorpt_correction_T_min 0.68925
_exptl_absorpt_correction_type multi-scan
_exptl_absorpt_process_details
;
CrysAlisPro 1.171.39.46 (Rigaku Oxford Diffraction, 2018)
Empirical absorption correction using spherical harmonics,
 implemented in SCALE3 ABSPACK scaling algorithm.
;
_exptl_crystal_colour colourless
_exptl_crystal_density_diffrn 1.666
_exptl_crystal_density_method 'not measured'
_exptl_crystal_description block
_exptl_crystal_F_000 832
_exptl_crystal_size_max 0.180
_exptl_crystal_size_mid 0.140
_exptl_crystal_size_min 0.070
_refine_diff_density_max 0.513
_refine_diff_density_min -0.559
_refine_diff_density_rms 0.097
_refine_ls_extinction_method none
_refine_ls_goodness_of_fit_ref 1.060
_refine_ls_hydrogen_treatment constr
_refine_ls_matrix_type full
_refine_ls_number_parameters 253
_refine_ls_number_reflns 3144
_refine_ls_number_restraints 0
_refine_ls_restrained_S_all 1.060
_refine_ls_R_factor_all 0.0585
_refine_ls_R_factor_gt 0.0488
_refine_ls_shift/su_max 0.001
_refine_ls_shift/su_mean 0.000
_refine_ls_structure_factor_coef Fsqd
_refine_ls_weighting_details 'w=1/[\s^2^(Fo^2^)+(0.0841P)^2^+0.7333P] where P=(Fo^2^+2Fc^2^)/3'
_refine_ls_weighting_scheme calc
_refine_ls_wR_factor_gt 0.1285
_refine_ls_wR_factor_ref 0.1411
_reflns_Friedel_coverage 0.000
_reflns_number_gt 2614
_reflns_number_total 3144
_reflns_threshold_expression 'I > 2\s(I)'
_cod_data_source_file d2ce00351a2.cif
_cod_data_source_block shelx_RXN70_JMrework
_cod_original_sg_symbol_H-M 'P 21/c'
_cod_database_code 7245122
_shelx_shelxl_version_number 2019/2
_shelx_space_group_comment
;
The symmetry employed for this shelxl refinement is uniquely defined
by the following loop, which should always be used as a source of
symmetry information in preference to the above space-group names.
They are only intended as comments.
;
_shelx_estimated_absorpt_t_min 0.548
_shelx_estimated_absorpt_t_max 0.777

loop_
_space_group_symop_operation_xyz
'x, y, z'
'-x, y+1/2, -z+1/2'
'-x, -y, -z'
'x, -y-1/2, z-1/2'

loop_
_atom_site_label
_atom_site_type_symbol
_atom_site_fract_x
_atom_site_fract_y
_atom_site_fract_z
_atom_site_U_iso_or_equiv
_atom_site_adp_type
_atom_site_occupancy
_atom_site_site_symmetry_order
_atom_site_calc_flag
_atom_site_refinement_flags_posn
_atom_site_refinement_flags_adp
_atom_site_refinement_flags_occupancy
_atom_site_disorder_assembly
_atom_site_disorder_group
Cl1 Cl 0.82372(7) 1.10677(3) 0.41827(5) 0.0238(2) Uani 1 1 d . . . . .
C110 C 0.7551(3) 1.03586(15) 0.5109(2) 0.0190(5) Uani 1 1 d . . . . .
N12 N 0.8091(2) 0.96363(12) 0.50012(17) 0.0184(4) Uani 1 1 d . . . . .
N11 N 0.7494(2) 0.90715(12) 0.57123(18) 0.0179(4) Uani 1 1 d . . . . .
C12 C 0.7794(3) 0.82588(15) 0.5751(2) 0.0209(5) Uani 1 1 d . . . . .
H12 H 0.850066 0.799807 0.532991 0.025 Uiso 1 1 calc R U . . .
N13 N 0.6947(2) 0.78977(13) 0.64632(19) 0.0226(5) Uani 1 1 d . . . . .
N14 N 0.6050(2) 0.84892(13) 0.69378(19) 0.0217(5) Uani 1 1 d . . . . .
C13 C 0.6402(3) 0.91904(15) 0.6471(2) 0.0184(5) Uani 1 1 d . . . . .
C14 C 0.5847(3) 1.00083(15) 0.6598(2) 0.0182(5) Uani 1 1 d . . . . .
C15 C 0.4769(3) 1.02144(16) 0.7366(2) 0.0209(5) Uani 1 1 d . . . . .
H15 H 0.437499 0.981713 0.783044 0.025 Uiso 1 1 calc R U . . .
C16 C 0.4297(3) 1.10160(15) 0.7425(2) 0.0228(5) Uani 1 1 d . . . . .
H16 H 0.359088 1.115662 0.794074 0.027 Uiso 1 1 calc R U . . .
C17 C 0.4862(3) 1.16181(16) 0.6723(2) 0.0228(5) Uani 1 1 d . . . . .
H17 H 0.452874 1.215388 0.677351 0.027 Uiso 1 1 calc R U . . .
C18 C 0.5913(3) 1.14195(15) 0.5955(2) 0.0217(5) Uani 1 1 d . . . . .
H18 H 0.627727 1.181953 0.548012 0.026 Uiso 1 1 calc R U . . .
C19 C 0.6431(3) 1.06152(15) 0.5893(2) 0.0177(5) Uani 1 1 d . . . . .
Cl2 Cl 0.61792(7) 0.35680(4) 0.54731(6) 0.0258(2) Uani 1 1 d . . . . .
C210 C 0.7227(3) 0.42670(15) 0.4772(2) 0.0194(5) Uani 1 1 d . . . . .
N22 N 0.7061(2) 0.50089(12) 0.51086(18) 0.0189(4) Uani 1 1 d . . . . .
N21 N 0.7923(2) 0.55581(12) 0.45556(18) 0.0182(4) Uani 1 1 d . . . . .
C22 C 0.7988(3) 0.63789(14) 0.4740(2) 0.0194(5) Uani 1 1 d . . . . .
H22 H 0.741791 0.666328 0.524508 0.023 Uiso 1 1 calc R U . . .
N23 N 0.8968(2) 0.67055(13) 0.41027(18) 0.0213(5) Uani 1 1 d . . . . .
N24 N 0.9591(2) 0.60848(12) 0.34670(18) 0.0202(5) Uani 1 1 d . . . . .
C23 C 0.8937(3) 0.54026(15) 0.3755(2) 0.0177(5) Uani 1 1 d . . . . .
C24 C 0.9108(3) 0.45687(15) 0.3391(2) 0.0176(5) Uani 1 1 d . . . . .
C25 C 1.0098(3) 0.43261(16) 0.2580(2) 0.0214(5) Uani 1 1 d . . . . .
H25 H 1.071382 0.470805 0.225741 0.026 Uiso 1 1 calc R U . . .
C26 C 1.0157(3) 0.35157(15) 0.2259(2) 0.0219(5) Uani 1 1 d . . . . .
H26 H 1.081859 0.335372 0.172017 0.026 Uiso 1 1 calc R U . . .
C27 C 0.9238(3) 0.29394(15) 0.2733(2) 0.0223(5) Uani 1 1 d . . . . .
H27 H 0.928005 0.239712 0.250080 0.027 Uiso 1 1 calc R U . . .
C28 C 0.8264(3) 0.31662(15) 0.3546(2) 0.0217(5) Uani 1 1 d . . . . .
H28 H 0.765388 0.277748 0.386039 0.026 Uiso 1 1 calc R U . . .
C29 C 0.8195(3) 0.39857(15) 0.3899(2) 0.0181(5) Uani 1 1 d . . . . .

loop_
_atom_site_aniso_label
_atom_site_aniso_U_11
_atom_site_aniso_U_22
_atom_site_aniso_U_33
_atom_site_aniso_U_23
_atom_site_aniso_U_13
_atom_site_aniso_U_12
Cl1 0.0280(4) 0.0186(3) 0.0263(3) 0.0040(2) 0.0093(3) 0.0001(2)
C110 0.0192(12) 0.0188(12) 0.0187(12) 0.0004(9) 0.0012(9) -0.0041(9)
N12 0.0210(10) 0.0170(10) 0.0177(10) 0.0015(8) 0.0040(8) -0.0014(8)
N11 0.0179(10) 0.0185(10) 0.0174(10) -0.0004(8) 0.0026(8) -0.0018(8)
C12 0.0211(12) 0.0183(12) 0.0231(12) -0.0010(10) 0.0019(10) 0.0018(9)
N13 0.0253(11) 0.0184(10) 0.0246(11) 0.0011(9) 0.0053(9) 0.0003(8)
N14 0.0231(11) 0.0189(10) 0.0232(11) -0.0003(8) 0.0032(9) 0.0014(8)
C13 0.0188(11) 0.0213(12) 0.0146(11) 0.0009(9) 0.0000(9) -0.0008(9)
C14 0.0168(12) 0.0213(13) 0.0162(11) -0.0014(9) 0.0000(9) -0.0017(9)
C15 0.0200(12) 0.0244(13) 0.0181(12) -0.0013(10) 0.0013(9) -0.0048(10)
C16 0.0171(12) 0.0279(13) 0.0231(13) -0.0067(10) 0.0005(10) 0.0013(10)
C17 0.0226(12) 0.0205(12) 0.0249(13) -0.0038(10) 0.0014(10) 0.0021(10)
C18 0.0268(13) 0.0175(12) 0.0201(12) -0.0006(9) -0.0004(10) -0.0031(10)
C19 0.0174(11) 0.0197(12) 0.0154(11) -0.0019(9) -0.0005(9) -0.0024(9)
Cl2 0.0307(4) 0.0175(3) 0.0316(4) 0.0013(2) 0.0143(3) -0.0022(2)
C210 0.0206(12) 0.0171(12) 0.0203(12) 0.0017(9) 0.0014(9) 0.0005(9)
N22 0.0205(10) 0.0172(10) 0.0196(10) 0.0015(8) 0.0048(8) -0.0015(8)
N21 0.0184(10) 0.0170(10) 0.0190(10) 0.0010(8) 0.0009(8) -0.0007(8)
C22 0.0217(12) 0.0171(12) 0.0191(12) -0.0010(10) 0.0006(9) 0.0005(9)
N23 0.0251(11) 0.0177(10) 0.0211(11) -0.0008(8) 0.0018(9) -0.0003(8)
N24 0.0222(11) 0.0186(11) 0.0200(10) 0.0011(8) 0.0024(8) 0.0011(8)
C23 0.0182(11) 0.0205(12) 0.0145(11) 0.0026(9) 0.0018(9) -0.0005(9)
C24 0.0153(11) 0.0189(12) 0.0174(11) 0.0015(9) -0.0028(9) 0.0013(9)
C25 0.0200(12) 0.0272(13) 0.0170(12) 0.0015(10) 0.0023(9) 0.0000(10)
C26 0.0196(12) 0.0275(13) 0.0187(12) -0.0015(10) 0.0027(10) 0.0040(10)
C27 0.0269(13) 0.0179(12) 0.0218(12) -0.0012(10) 0.0008(10) 0.0044(10)
C28 0.0240(12) 0.0161(12) 0.0246(12) 0.0011(10) 0.0012(10) 0.0014(10)
C29 0.0179(12) 0.0186(12) 0.0176(11) 0.0010(9) 0.0003(9) 0.0005(9)

loop_
_atom_type_symbol
_atom_type_description
_atom_type_scat_dispersion_real
_atom_type_scat_dispersion_imag
_atom_type_scat_source
C C 0.0181 0.0091 'International Tables Vol C Tables 4.2.6.8 and 6.1.1.4'
H H 0.0000 0.0000 'International Tables Vol C Tables 4.2.6.8 and 6.1.1.4'
N N 0.0311 0.0180 'International Tables Vol C Tables 4.2.6.8 and 6.1.1.4'
Cl Cl 0.3639 0.7018 'International Tables Vol C Tables 4.2.6.8 and 6.1.1.4'

loop_
_geom_angle_atom_site_label_1
_geom_angle_atom_site_label_2
_geom_angle_atom_site_label_3
_geom_angle
_geom_angle_site_symmetry_1
_geom_angle_site_symmetry_3
_geom_angle_publ_flag
N12 C110 C19 127.1(2) . . ?
N12 C110 Cl1 113.89(19) . . ?
C19 C110 Cl1 118.99(18) . . ?
C110 N12 N11 113.3(2) . . ?
C12 N11 N12 126.6(2) . . ?
C12 N11 C13 105.4(2) . . ?
N12 N11 C13 127.9(2) . . ?
N13 C12 N11 110.1(2) . . ?
N13 C12 H12 124.9 . . ?
N11 C12 H12 124.9 . . ?
C12 N13 N14 108.1(2) . . ?
C13 N14 N13 106.4(2) . . ?
N14 C13 N11 110.0(2) . . ?
N14 C13 C14 132.4(2) . . ?
N11 C13 C14 117.6(2) . . ?
C15 C14 C19 120.0(2) . . ?
C15 C14 C13 123.2(2) . . ?
C19 C14 C13 116.8(2) . . ?
C16 C15 C14 119.1(2) . . ?
C16 C15 H15 120.4 . . ?
C14 C15 H15 120.4 . . ?
C15 C16 C17 121.2(2) . . ?
C15 C16 H16 119.4 . . ?
C17 C16 H16 119.4 . . ?
C18 C17 C16 120.1(2) . . ?
C18 C17 H17 119.9 . . ?
C16 C17 H17 119.9 . . ?
C17 C18 C19 119.9(2) . . ?
C17 C18 H18 120.0 . . ?
C19 C18 H18 120.0 . . ?
C18 C19 C14 119.7(2) . . ?
C18 C19 C110 123.2(2) . . ?
C14 C19 C110 117.2(2) . . ?
N22 C210 C29 126.7(2) . . ?
N22 C210 Cl2 114.00(19) . . ?
C29 C210 Cl2 119.33(18) . . ?
C210 N22 N21 113.3(2) . . ?
C22 N21 C23 105.5(2) . . ?
C22 N21 N22 126.4(2) . . ?
C23 N21 N22 128.1(2) . . ?
N23 C22 N21 109.9(2) . . ?
N23 C22 H22 125.1 . . ?
N21 C22 H22 125.1 . . ?
C22 N23 N24 108.1(2) . . ?
C23 N24 N23 106.5(2) . . ?
N24 C23 N21 110.0(2) . . ?
N24 C23 C24 132.3(2) . . ?
N21 C23 C24 117.7(2) . . ?
C25 C24 C29 120.1(2) . . ?
C25 C24 C23 123.6(2) . . ?
C29 C24 C23 116.3(2) . . ?
C26 C25 C24 119.6(2) . . ?
C26 C25 H25 120.2 . . ?
C24 C25 H25 120.2 . . ?
C25 C26 C27 120.7(2) . . ?
C25 C26 H26 119.7 . . ?
C27 C26 H26 119.7 . . ?
C28 C27 C26 120.5(2) . . ?
C28 C27 H27 119.8 . . ?
C26 C27 H27 119.8 . . ?
C27 C28 C29 119.9(2) . . ?
C27 C28 H28 120.0 . . ?
C29 C28 H28 120.0 . . ?
C24 C29 C28 119.1(2) . . ?
C24 C29 C210 117.9(2) . . ?
C28 C29 C210 123.1(2) . . ?

loop_
_geom_bond_atom_site_label_1
_geom_bond_atom_site_label_2
_geom_bond_distance
_geom_bond_site_symmetry_2
_geom_bond_publ_flag
Cl1 C110 1.724(2) . ?
C110 N12 1.287(3) . ?
C110 C19 1.462(3) . ?
N12 N11 1.373(3) . ?
N11 C12 1.359(3) . ?
N11 C13 1.374(3) . ?
C12 N13 1.303(3) . ?
C12 H12 0.9300 . ?
N13 N14 1.396(3) . ?
N14 C13 1.319(3) . ?
C13 C14 1.440(3) . ?
C14 C15 1.401(3) . ?
C14 C19 1.412(3) . ?
C15 C16 1.383(4) . ?
C15 H15 0.9300 . ?
C16 C17 1.396(4) . ?
C16 H16 0.9300 . ?
C17 C18 1.381(4) . ?
C17 H17 0.9300 . ?
C18 C19 1.400(3) . ?
C18 H18 0.9300 . ?
Cl2 C210 1.722(3) . ?
C210 N22 1.289(3) . ?
C210 C29 1.455(3) . ?
N22 N21 1.374(3) . ?
N21 C22 1.363(3) . ?
N21 C23 1.368(3) . ?
C22 N23 1.301(3) . ?
C22 H22 0.9300 . ?
N23 N24 1.396(3) . ?
N24 C23 1.316(3) . ?
C23 C24 1.442(3) . ?
C24 C25 1.396(3) . ?
C24 C29 1.412(3) . ?
C25 C26 1.381(4) . ?
C25 H25 0.9300 . ?
C26 C27 1.391(4) . ?
C26 H26 0.9300 . ?
C27 C28 1.380(4) . ?
C27 H27 0.9300 . ?
C28 C29 1.406(3) . ?
C28 H28 0.9300 . ?

loop_
_geom_hbond_atom_site_label_D
_geom_hbond_atom_site_label_H
_geom_hbond_atom_site_label_A
_geom_hbond_distance_DH
_geom_hbond_distance_HA
_geom_hbond_distance_DA
_geom_hbond_angle_DHA
_geom_hbond_site_symmetry_A
_geom_hbond_publ_flag
C12 H12 N23 0.93 2.60 3.394(3) 143.9 . yes
C22 H22 N13 0.93 2.52 3.362(3) 151.5 . yes

loop_
_geom_torsion_atom_site_label_1
_geom_torsion_atom_site_label_2
_geom_torsion_atom_site_label_3
_geom_torsion_atom_site_label_4
_geom_torsion
_geom_torsion_site_symmetry_1
_geom_torsion_site_symmetry_2
_geom_torsion_site_symmetry_3
_geom_torsion_site_symmetry_4
_geom_torsion_publ_flag
C19 C110 N12 N11 0.8(4) . . . . ?
Cl1 C110 N12 N11 -177.78(16) . . . . ?
C110 N12 N11 C12 176.9(2) . . . . ?
C110 N12 N11 C13 1.7(3) . . . . ?
N12 N11 C12 N13 -175.4(2) . . . . ?
C13 N11 C12 N13 0.7(3) . . . . ?
N11 C12 N13 N14 -0.7(3) . . . . ?
C12 N13 N14 C13 0.5(3) . . . . ?
N13 N14 C13 N11 0.0(3) . . . . ?
N13 N14 C13 C14 178.8(2) . . . . ?
C12 N11 C13 N14 -0.4(3) . . . . ?
N12 N11 C13 N14 175.6(2) . . . . ?
C12 N11 C13 C14 -179.4(2) . . . . ?
N12 N11 C13 C14 -3.4(3) . . . . ?
N14 C13 C14 C15 3.1(4) . . . . ?
N11 C13 C14 C15 -178.2(2) . . . . ?
N14 C13 C14 C19 -176.2(3) . . . . ?
N11 C13 C14 C19 2.6(3) . . . . ?
C19 C14 C15 C16 -0.4(3) . . . . ?
C13 C14 C15 C16 -179.6(2) . . . . ?
C14 C15 C16 C17 0.8(4) . . . . ?
C15 C16 C17 C18 -0.2(4) . . . . ?
C16 C17 C18 C19 -0.9(4) . . . . ?
C17 C18 C19 C14 1.4(4) . . . . ?
C17 C18 C19 C110 -179.5(2) . . . . ?
C15 C14 C19 C18 -0.7(3) . . . . ?
C13 C14 C19 C18 178.6(2) . . . . ?
C15 C14 C19 C110 -179.9(2) . . . . ?
C13 C14 C19 C110 -0.6(3) . . . . ?
N12 C110 C19 C18 179.7(2) . . . . ?
Cl1 C110 C19 C18 -1.9(3) . . . . ?
N12 C110 C19 C14 -1.2(4) . . . . ?
Cl1 C110 C19 C14 177.27(17) . . . . ?
C29 C210 N22 N21 -0.3(3) . . . . ?
Cl2 C210 N22 N21 179.00(15) . . . . ?
C210 N22 N21 C22 -179.4(2) . . . . ?
C210 N22 N21 C23 -2.6(3) . . . . ?
C23 N21 C22 N23 0.0(3) . . . . ?
N22 N21 C22 N23 177.4(2) . . . . ?
N21 C22 N23 N24 -0.1(3) . . . . ?
C22 N23 N24 C23 0.3(3) . . . . ?
N23 N24 C23 N21 -0.3(3) . . . . ?
N23 N24 C23 C24 180.0(2) . . . . ?
C22 N21 C23 N24 0.2(3) . . . . ?
N22 N21 C23 N24 -177.1(2) . . . . ?
C22 N21 C23 C24 180.0(2) . . . . ?
N22 N21 C23 C24 2.6(4) . . . . ?
N24 C23 C24 C25 -0.4(4) . . . . ?
N21 C23 C24 C25 179.8(2) . . . . ?
N24 C23 C24 C29 -180.0(2) . . . . ?
N21 C23 C24 C29 0.3(3) . . . . ?
C29 C24 C25 C26 1.3(4) . . . . ?
C23 C24 C25 C26 -178.3(2) . . . . ?
C24 C25 C26 C27 0.2(4) . . . . ?
C25 C26 C27 C28 -0.9(4) . . . . ?
C26 C27 C28 C29 0.1(4) . . . . ?
C25 C24 C29 C28 -2.0(3) . . . . ?
C23 C24 C29 C28 177.6(2) . . . . ?
C25 C24 C29 C210 177.7(2) . . . . ?
C23 C24 C29 C210 -2.7(3) . . . . ?
C27 C28 C29 C24 1.3(4) . . . . ?
C27 C28 C29 C210 -178.4(2) . . . . ?
N22 C210 C29 C24 3.0(4) . . . . ?
Cl2 C210 C29 C24 -176.34(17) . . . . ?
N22 C210 C29 C28 -177.3(2) . . . . ?
Cl2 C210 C29 C28 3.4(3) . . . . ?
